data_7060789
loop_
_publ_author_name
'Cervo, Rodrigo'
'Lopes, Tha\'isa R. R.'
'de Vasconcelos, Adriana R.'
'Cargnelutti, Juliana F.'
'Schumacher, Ricardo F.'
'Tirloni, B\'arbara'
'dos Santos, Sailer S.'
'Abram, Ulrich'
'Lang, Ernesto S.'
'Cargnelutti, Roberta'

_publ_section_title
;
 Coordination compounds containing 2-pyridylselenium ligands: synthesis,
 structural characterization, and antibacterial evaluation
;
_journal_issue 29
_journal_name_full 'New Journal of Chemistry'
_journal_page_first 12863
_journal_page_last 12870
_journal_paper_doi 10.1039/D1NJ02374H
_journal_volume 45
_journal_year 2021
_chemical_formula_moiety 'C11 H11 Cl2 Cu N3 Se'
_chemical_formula_sum 'C11 H11 Cl2 Cu N3 Se'
_chemical_formula_weight 398.63
_space_group_crystal_system orthorhombic
_space_group_IT_number 33
_space_group_name_Hall 'P 2c -2n'
_space_group_name_H-M_alt 'P n a 21'
_atom_sites_solution_hydrogens mixed
_audit_creation_method SHELXL-2018/3
_audit_update_record
;
2021-06-17 deposited with the CCDC.	2021-06-23 downloaded from the CCDC.
;
_cell_angle_alpha 90
_cell_angle_beta 90
_cell_angle_gamma 90
_cell_formula_units_Z 4
_cell_length_a 13.8873(8)
_cell_length_b 12.4918(7)
_cell_length_c 7.9670(4)
_cell_measurement_reflns_used 9907
_cell_measurement_temperature 295(2)
_cell_measurement_theta_max 21.31
_cell_measurement_theta_min 2.31
_cell_volume 1382.09(13)
_computing_cell_refinement 'SAINT V8.38A (Bruker AXS Inc., 2017)'
_computing_data_collection 'APEX3 v2017.3-0 (Bruker AXS Inc., 2017'
_computing_data_reduction 'SAINT V8.38A (Bruker AXS Inc., 2016)'
_computing_molecular_graphics 'shelXle (C.B. Huebschle, rev 833)'
_computing_structure_refinement 'SHELXL-2018/3 (Sheldrick, 2018)'
_computing_structure_solution 'SHELXT 2014/5 (Sheldrick, 2014)'
_diffrn_ambient_temperature 295(2)
_diffrn_measured_fraction_theta_full 0.998
_diffrn_measured_fraction_theta_max 0.999
_diffrn_measurement_device_type 'Bruker D8 Venture Photon 100'
_diffrn_measurement_method '\f and \w scans'
_diffrn_radiation_type AgK\a
_diffrn_radiation_wavelength 0.56086
_diffrn_reflns_av_R_equivalents 0.0578
_diffrn_reflns_av_unetI/netI 0.0294
_diffrn_reflns_Laue_measured_fraction_full 0.998
_diffrn_reflns_Laue_measured_fraction_max 0.999
_diffrn_reflns_limit_h_max 19
_diffrn_reflns_limit_h_min -19
_diffrn_reflns_limit_k_max 17
_diffrn_reflns_limit_k_min -17
_diffrn_reflns_limit_l_max 11
_diffrn_reflns_limit_l_min -10
_diffrn_reflns_number 41077
_diffrn_reflns_point_group_measured_fraction_full 0.983
_diffrn_reflns_point_group_measured_fraction_max 0.976
_diffrn_reflns_theta_full 19.665
_diffrn_reflns_theta_max 23.640
_diffrn_reflns_theta_min 2.393
_exptl_absorpt_coefficient_mu 2.413
_exptl_absorpt_correction_T_max 0.7449
_exptl_absorpt_correction_T_min 0.5628
_exptl_absorpt_correction_type multi-scan
_exptl_absorpt_process_details
;
SADABS (Bruker 2014 - version 2014/5) was used to perform the multi-scan
absorption correction.
;
_exptl_crystal_colour brown
_exptl_crystal_density_diffrn 1.916
_exptl_crystal_description block
_exptl_crystal_F_000 780
_exptl_crystal_size_max 0.433
_exptl_crystal_size_mid 0.245
_exptl_crystal_size_min 0.124
_refine_diff_density_max 0.403
_refine_diff_density_min -0.451
_refine_diff_density_rms 0.077
_refine_ls_abs_structure_details
;
 Refined as an inversion twin.
;
_refine_ls_abs_structure_Flack 0.38(3)
_refine_ls_extinction_method none
_refine_ls_goodness_of_fit_ref 1.045
_refine_ls_hydrogen_treatment constr
_refine_ls_matrix_type full
_refine_ls_number_parameters 172
_refine_ls_number_reflns 4120
_refine_ls_number_restraints 6
_refine_ls_restrained_S_all 1.057
_refine_ls_R_factor_all 0.0505
_refine_ls_R_factor_gt 0.0361
_refine_ls_shift/su_max 0.000
_refine_ls_shift/su_mean 0.000
_refine_ls_structure_factor_coef Fsqd
_refine_ls_weighting_details 'w=1/[\s^2^(Fo^2^)+(0.0345P)^2^+1.3518P] where P=(Fo^2^+2Fc^2^)/3'
_refine_ls_weighting_scheme calc
_refine_ls_wR_factor_gt 0.0815
_refine_ls_wR_factor_ref 0.0872
_reflns_Friedel_coverage 0.834
_reflns_Friedel_fraction_full 0.965
_reflns_Friedel_fraction_max 0.950
_reflns_number_gt 3413
_reflns_number_total 4120
_reflns_threshold_expression 'I > 2\s(I)'
_cod_data_source_file d1nj02374h2.cif
_cod_data_source_block Comp_3
_cod_depositor_comments 'Adding full bibliography for 7060788--7060792.cif.'
_cod_database_code 7060789
_shelx_shelxl_version_number 2018/3
_shelx_space_group_comment
;
The symmetry employed for this shelxl refinement is uniquely defined
by the following loop, which should always be used as a source of
symmetry information in preference to the above space-group names.
They are only intended as comments.
;
_shelx_estimated_absorpt_t_min 0.421
_shelx_estimated_absorpt_t_max 0.754

loop_
_space_group_symop_operation_xyz
'x, y, z'
'-x, -y, z+1/2'
'x+1/2, -y+1/2, z'
'-x+1/2, y+1/2, z+1/2'

loop_
_atom_site_label
_atom_site_type_symbol
_atom_site_fract_x
_atom_site_fract_y
_atom_site_fract_z
_atom_site_U_iso_or_equiv
_atom_site_adp_type
_atom_site_occupancy
_atom_site_site_symmetry_order
_atom_site_calc_flag
_atom_site_refinement_flags_posn
_atom_site_refinement_flags_adp
_atom_site_refinement_flags_occupancy
_atom_site_disorder_assembly
_atom_site_disorder_group
Cl2 Cl 0.55929(12) 0.41027(12) 0.6175(3) 0.0599(4) Uani 1 1 d . . . . .
N2 N 0.6740(3) 0.3258(4) 0.2973(6) 0.0439(11) Uani 1 1 d . . . . .
Cl1 Cl 0.55674(13) 0.11618(14) 0.3772(2) 0.0605(4) Uani 1 1 d . . . . .
N1 N 0.6603(3) 0.1881(4) 0.7092(6) 0.0419(10) Uani 1 1 d . . . . .
Cu1 Cu 0.61814(4) 0.26060(5) 0.50155(13) 0.04320(18) Uani 1 1 d . . . . .
C2 C 0.7683(4) 0.3088(4) 0.2671(7) 0.0435(12) Uani 1 1 d D . . . .
C3 C 0.8151(5) 0.3596(5) 0.1368(10) 0.0532(15) Uani 1 1 d . . . . .
H3 H 0.881278 0.352381 0.123374 0.064 Uiso 1 1 calc R U . . .
N3 N 0.8910(4) 0.1400(5) 0.9169(8) 0.0578(13) Uani 1 1 d . . . . .
H3A H 0.905078 0.087335 0.982849 0.069 Uiso 1 1 d R U . . .
H3B H 0.924140 0.133985 0.825559 0.069 Uiso 1 1 d R U . . .
C4 C 0.7620(6) 0.4215(5) 0.0262(9) 0.0639(19) Uani 1 1 d . . . . .
H4 H 0.791791 0.454001 -0.065050 0.077 Uiso 1 1 calc R U . . .
C6 C 0.6237(5) 0.3867(5) 0.1915(9) 0.0560(17) Uani 1 1 d . . . . .
H6 H 0.558488 0.397773 0.211509 0.067 Uiso 1 1 calc R U . . .
C5 C 0.6661(6) 0.4343(6) 0.0520(9) 0.0616(18) Uani 1 1 d . . . . .
H5 H 0.629220 0.474296 -0.022556 0.074 Uiso 1 1 calc R U . . .
C7 C 0.7553(4) 0.1933(4) 0.7432(7) 0.0391(11) Uani 1 1 d D . . . .
C8 C 0.6023(5) 0.1287(5) 0.8057(9) 0.0498(14) Uani 1 1 d . . . . .
H8 H 0.537366 0.123340 0.778460 0.060 Uiso 1 1 calc R U . . .
C10 C 0.7319(5) 0.0799(4) 0.9812(8) 0.0486(13) Uani 1 1 d . . . . .
H10 H 0.755348 0.044259 1.075273 0.058 Uiso 1 1 calc R U . . .
C11 C 0.7950(4) 0.1370(4) 0.8799(8) 0.0418(12) Uani 1 1 d . . . . .
C9 C 0.6367(5) 0.0754(5) 0.9448(9) 0.0521(15) Uani 1 1 d . . . . .
H9 H 0.595010 0.036682 1.013021 0.062 Uiso 1 1 calc R U . . .
Se1 Se 0.83138(7) 0.29087(5) 0.61914(10) 0.0433(2) Uani 0.847(3) 1 d D . P A 1
C1 C 0.8196(18) 0.2324(18) 0.386(3) 0.0496(18) Uani 0.847(3) 1 d D . P A 1
H1A H 0.883420 0.217524 0.342199 0.060 Uiso 0.847(3) 1 calc R U P A 1
H1B H 0.784409 0.165360 0.389536 0.060 Uiso 0.847(3) 1 calc R U P A 1
C1A C 0.836(5) 0.262(4) 0.616(5) 0.0433(2) Uani 0.153(3) 1 d D . P A 2
H1AA H 0.900106 0.252327 0.660267 0.052 Uiso 0.153(3) 1 calc R U P A 2
H1AB H 0.820563 0.337614 0.620687 0.052 Uiso 0.153(3) 1 calc R U P A 2
Se1A Se 0.8329(9) 0.2129(9) 0.3731(16) 0.0496(18) Uani 0.153(3) 1 d D . P A 2

loop_
_atom_site_aniso_label
_atom_site_aniso_U_11
_atom_site_aniso_U_22
_atom_site_aniso_U_33
_atom_site_aniso_U_23
_atom_site_aniso_U_13
_atom_site_aniso_U_12
Cl2 0.0630(9) 0.0553(8) 0.0613(9) 0.0072(9) 0.0153(10) 0.0084(6)
N2 0.041(2) 0.044(2) 0.046(3) 0.008(2) 0.004(2) -0.0008(19)
Cl1 0.0613(9) 0.0653(10) 0.0549(9) -0.0035(8) -0.0026(8) -0.0116(8)
N1 0.035(2) 0.039(2) 0.051(3) 0.008(2) -0.004(2) -0.0069(18)
Cu1 0.0360(3) 0.0479(3) 0.0457(3) 0.0116(3) 0.0008(3) 0.0003(3)
C2 0.047(3) 0.040(3) 0.043(3) -0.006(2) 0.009(2) -0.005(2)
C3 0.060(3) 0.054(3) 0.045(4) -0.006(3) 0.011(3) -0.013(3)
N3 0.054(3) 0.062(3) 0.057(3) 0.011(3) -0.008(3) 0.006(2)
C4 0.095(6) 0.056(3) 0.041(4) -0.003(3) 0.015(4) -0.014(3)
C6 0.058(4) 0.055(4) 0.055(4) 0.012(3) -0.002(3) 0.005(3)
C5 0.082(5) 0.061(4) 0.042(3) 0.011(3) 0.000(3) -0.002(3)
C7 0.041(3) 0.034(2) 0.043(3) -0.002(2) -0.006(2) 0.000(2)
C8 0.046(3) 0.055(3) 0.049(4) 0.008(3) 0.001(3) -0.007(3)
C10 0.067(4) 0.044(3) 0.035(3) 0.001(2) -0.001(3) 0.002(2)
C11 0.047(3) 0.035(2) 0.043(3) -0.006(2) -0.010(3) 0.002(2)
C9 0.056(4) 0.051(3) 0.049(3) 0.008(3) 0.008(3) -0.009(3)
Se1 0.0395(3) 0.0442(4) 0.0463(3) 0.0109(4) -0.0074(3) -0.0096(3)
C1 0.044(4) 0.051(4) 0.054(3) 0.010(3) 0.005(2) 0.011(2)
C1A 0.0395(3) 0.0442(4) 0.0463(3) 0.0109(4) -0.0074(3) -0.0096(3)
Se1A 0.044(4) 0.051(4) 0.054(3) 0.010(3) 0.005(2) 0.011(2)

loop_
_atom_type_symbol
_atom_type_description
_atom_type_scat_dispersion_real
_atom_type_scat_dispersion_imag
_atom_type_scat_source
C C 0.0015 0.0009 'International Tables Vol C Tables 4.2.6.8 and 6.1.1.4'
H H 0.0000 0.0000 'International Tables Vol C Tables 4.2.6.8 and 6.1.1.4'
Cl Cl 0.0998 0.0984 'International Tables Vol C Tables 4.2.6.8 and 6.1.1.4'
Cu Cu 0.3240 0.8257 'International Tables Vol C Tables 4.2.6.8 and 6.1.1.4'
N N 0.0030 0.0019 'International Tables Vol C Tables 4.2.6.8 and 6.1.1.4'
Se Se 0.2367 1.4831 'International Tables Vol C Tables 4.2.6.8 and 6.1.1.4'

loop_
_geom_angle_atom_site_label_1
_geom_angle_atom_site_label_2
_geom_angle_atom_site_label_3
_geom_angle
_geom_angle_site_symmetry_1
_geom_angle_site_symmetry_3
_geom_angle_publ_flag
C6 N2 C2 119.1(5) . . ?
C6 N2 Cu1 123.3(4) . . ?
C2 N2 Cu1 117.6(4) . . ?
C8 N1 C7 120.0(5) . . ?
C8 N1 Cu1 123.9(4) . . ?
C7 N1 Cu1 115.8(4) . . ?
N1 Cu1 N2 139.61(18) . . ?
N1 Cu1 Cl1 96.56(14) . . ?
N2 Cu1 Cl1 96.76(16) . . ?
N1 Cu1 Cl2 98.38(16) . . ?
N2 Cu1 Cl2 97.98(16) . . ?
Cl1 Cu1 Cl2 136.03(7) . . ?
N2 C2 C3 121.3(6) . . ?
N2 C2 C1 116.3(11) . . ?
C3 C2 C1 122.4(12) . . ?
N2 C2 Se1A 121.9(6) . . ?
C3 C2 Se1A 116.4(6) . . ?
C2 C3 C4 119.0(6) . . ?
C2 C3 H3 120.5 . . ?
C4 C3 H3 120.5 . . ?
C11 N3 H3A 109.3 . . ?
C11 N3 H3B 109.6 . . ?
H3A N3 H3B 109.0 . . ?
C5 C4 C3 119.5(6) . . ?
C5 C4 H4 120.3 . . ?
C3 C4 H4 120.3 . . ?
N2 C6 C5 121.8(7) . . ?
N2 C6 H6 119.1 . . ?
C5 C6 H6 119.1 . . ?
C4 C5 C6 119.1(7) . . ?
C4 C5 H5 120.5 . . ?
C6 C5 H5 120.5 . . ?
N1 C7 C11 120.9(5) . . ?
N1 C7 C1A 122.4(16) . . ?
C11 C7 C1A 116.5(17) . . ?
N1 C7 Se1 118.2(4) . . ?
C11 C7 Se1 120.5(4) . . ?
N1 C8 C9 121.4(6) . . ?
N1 C8 H8 119.3 . . ?
C9 C8 H8 119.3 . . ?
C9 C10 C11 120.8(6) . . ?
C9 C10 H10 119.6 . . ?
C11 C10 H10 119.6 . . ?
N3 C11 C10 120.3(6) . . ?
N3 C11 C7 122.3(6) . . ?
C10 C11 C7 117.3(5) . . ?
C10 C9 C8 119.4(6) . . ?
C10 C9 H9 120.3 . . ?
C8 C9 H9 120.3 . . ?
C7 Se1 C1 101.8(8) . . ?
C2 C1 Se1 112.7(10) . . ?
C2 C1 H1A 109.0 . . ?
Se1 C1 H1A 109.0 . . ?
C2 C1 H1B 109.0 . . ?
Se1 C1 H1B 109.0 . . ?
H1A C1 H1B 107.8 . . ?
C7 C1A Se1A 113(3) . . ?
C7 C1A H1AA 108.9 . . ?
Se1A C1A H1AA 108.9 . . ?
C7 C1A H1AB 108.9 . . ?
Se1A C1A H1AB 108.9 . . ?
H1AA C1A H1AB 107.7 . . ?
C2 Se1A C1A 105.5(13) . . ?

loop_
_geom_bond_atom_site_label_1
_geom_bond_atom_site_label_2
_geom_bond_distance
_geom_bond_site_symmetry_2
_geom_bond_publ_flag
Cl2 Cu1 2.2397(17) . ?
N2 C6 1.333(8) . ?
N2 C2 1.348(7) . ?
N2 Cu1 1.978(5) . ?
Cl1 Cu1 2.2278(18) . ?
N1 C8 1.338(8) . ?
N1 C7 1.349(7) . ?
N1 Cu1 1.975(5) . ?
C2 C3 1.379(9) . ?
C2 C1 1.52(2) . ?
C2 Se1A 1.719(11) . ?
C3 C4 1.385(10) . ?
C3 H3 0.9300 . ?
N3 C11 1.365(7) . ?
N3 H3A 0.8643 . ?
N3 H3B 0.8644 . ?
C4 C5 1.357(10) . ?
C4 H4 0.9300 . ?
C6 C5 1.390(10) . ?
C6 H6 0.9300 . ?
C5 H5 0.9300 . ?
C7 C11 1.409(8) . ?
C7 C1A 1.73(6) . ?
C7 Se1 1.891(5) . ?
C8 C9 1.378(9) . ?
C8 H8 0.9300 . ?
C10 C9 1.355(9) . ?
C10 C11 1.388(9) . ?
C10 H10 0.9300 . ?
C9 H9 0.9300 . ?
Se1 C1 2.00(2) . ?
C1 H1A 0.9700 . ?
C1 H1B 0.9700 . ?
C1A Se1A 2.03(3) . ?
C1A H1AA 0.9700 . ?
C1A H1AB 0.9700 . ?

loop_
_geom_torsion_atom_site_label_1
_geom_torsion_atom_site_label_2
_geom_torsion_atom_site_label_3
_geom_torsion_atom_site_label_4
_geom_torsion
_geom_torsion_site_symmetry_1
_geom_torsion_site_symmetry_2
_geom_torsion_site_symmetry_3
_geom_torsion_site_symmetry_4
_geom_torsion_publ_flag
C6 N2 C2 C3 4.9(9) . . . . ?
Cu1 N2 C2 C3 -173.7(5) . . . . ?
C6 N2 C2 C1 -175.9(11) . . . . ?
Cu1 N2 C2 C1 5.5(11) . . . . ?
C6 N2 C2 Se1A -167.8(7) . . . . ?
Cu1 N2 C2 Se1A 13.5(8) . . . . ?
N2 C2 C3 C4 -5.9(9) . . . . ?
C1 C2 C3 C4 175.0(11) . . . . ?
Se1A C2 C3 C4 167.3(7) . . . . ?
C2 C3 C4 C5 2.6(10) . . . . ?
C2 N2 C6 C5 -0.7(10) . . . . ?
Cu1 N2 C6 C5 177.8(5) . . . . ?
C3 C4 C5 C6 1.4(10) . . . . ?
N2 C6 C5 C4 -2.4(11) . . . . ?
C8 N1 C7 C11 0.0(8) . . . . ?
Cu1 N1 C7 C11 -174.5(4) . . . . ?
C8 N1 C7 C1A 176.0(18) . . . . ?
Cu1 N1 C7 C1A 1.4(19) . . . . ?
C8 N1 C7 Se1 -172.9(5) . . . . ?
Cu1 N1 C7 Se1 12.6(6) . . . . ?
C7 N1 C8 C9 2.6(9) . . . . ?
Cu1 N1 C8 C9 176.6(5) . . . . ?
C9 C10 C11 N3 -179.3(6) . . . . ?
C9 C10 C11 C7 2.7(8) . . . . ?
N1 C7 C11 N3 179.5(5) . . . . ?
C1A C7 C11 N3 3.3(18) . . . . ?
Se1 C7 C11 N3 -7.8(8) . . . . ?
N1 C7 C11 C10 -2.6(8) . . . . ?
C1A C7 C11 C10 -178.8(17) . . . . ?
Se1 C7 C11 C10 170.1(4) . . . . ?
C11 C10 C9 C8 -0.3(9) . . . . ?
N1 C8 C9 C10 -2.4(10) . . . . ?
N1 C7 Se1 C1 -63.8(7) . . . . ?
C11 C7 Se1 C1 123.3(7) . . . . ?
N2 C2 C1 Se1 -67.7(17) . . . . ?
C3 C2 C1 Se1 111.5(12) . . . . ?
N1 C7 C1A Se1A -56(3) . . . . ?
C11 C7 C1A Se1A 120(2) . . . . ?
N2 C2 Se1A C1A -65(2) . . . . ?
C3 C2 Se1A C1A 122(2) . . . . ?
